data_7250218
loop_
_publ_author_name
'H\"ofmann, Lea'
'W\"olper, Christoph'
'Huber, Alexander'
'Siera, Hannah'
'Daniliuc, Constantin G.'
'Haberhauer, Gebhard'
'Voskuhl, Jens'

_publ_section_title
;
 Tuning carbonyl interactions in dibenzochalcogenophenes
;
_journal_issue 18
_journal_name_full CrystEngComm
_journal_page_first 2902
_journal_page_last 2909
_journal_paper_doi 10.1039/D4CE01248H
_journal_volume 27
_journal_year 2025
_chemical_formula_sum 'C20 H12 F3 I O4 S'
_chemical_formula_weight 532.26
_space_group_crystal_system monoclinic
_space_group_IT_number 14
_space_group_name_Hall '-P 2ybc'
_space_group_name_H-M_alt 'P 1 21/c 1'
_atom_sites_solution_hydrogens geom
_atom_sites_solution_primary direct
_atom_sites_solution_secondary difmap
_audit_creation_method SHELXL-2017/1
_audit_update_record
;
2025-04-02 deposited with the CCDC.	2025-04-03 downloaded from the CCDC.
;
_cell_angle_alpha 90
_cell_angle_beta 109.40(2)
_cell_angle_gamma 90
_cell_formula_units_Z 4
_cell_length_a 10.160(5)
_cell_length_b 15.349(7)
_cell_length_c 13.056(6)
_cell_measurement_reflns_used 5996
_cell_measurement_temperature 100(2)
_cell_measurement_theta_max 33.07
_cell_measurement_theta_min 2.51
_cell_volume 1920.4(16)
_computing_cell_refinement 'BRUKER APEX3(v2019.1-0)'
_computing_data_collection 'BRUKER APEX3(v2019.1-0)'
_computing_data_reduction 'BRUKER APEX3(v2019.1-0)'
_computing_molecular_graphics 'ORTEP/PLATON (Spek)'
_computing_publication_material 'BRUKER AXS SHELXTL (c) 2008 / Vers. 2008/4'
_computing_structure_refinement 'SHELXL-2017/1 (Sheldrick, 2017)'
_computing_structure_solution 'BRUKER APEX3(v2019.1-0)'
_diffrn_ambient_temperature 100(2)
_diffrn_detector_area_resol_mean 512
_diffrn_measured_fraction_theta_full 0.999
_diffrn_measured_fraction_theta_max 0.995
_diffrn_measurement_device_type 'Bruker D8 KAPPA II (APEX II detector)'
_diffrn_measurement_method 'Data collection strategy APEX 3/Queen'
_diffrn_radiation_monochromator 'Triumph Goebel mirror'
_diffrn_radiation_type MoK\a
_diffrn_radiation_wavelength 0.71073
_diffrn_reflns_av_R_equivalents 0.0755
_diffrn_reflns_av_unetI/netI 0.0252
_diffrn_reflns_Laue_measured_fraction_full 0.999
_diffrn_reflns_Laue_measured_fraction_max 0.995
_diffrn_reflns_limit_h_max 15
_diffrn_reflns_limit_h_min -15
_diffrn_reflns_limit_k_max 23
_diffrn_reflns_limit_k_min -23
_diffrn_reflns_limit_l_max 20
_diffrn_reflns_limit_l_min -20
_diffrn_reflns_number 137648
_diffrn_reflns_point_group_measured_fraction_full 0.999
_diffrn_reflns_point_group_measured_fraction_max 0.995
_diffrn_reflns_theta_full 25.242
_diffrn_reflns_theta_max 33.333
_diffrn_reflns_theta_min 2.506
_diffrn_source 'fine-focus sealed tube'
_exptl_absorpt_coefficient_mu 1.830
_exptl_absorpt_correction_T_max 0.75
_exptl_absorpt_correction_T_min 0.53
_exptl_absorpt_correction_type multi-scan
_exptl_absorpt_process_details 'SADABS, Blessing, Acta Cryst 1995 A51 33-38'
_exptl_crystal_colour colourless
_exptl_crystal_density_diffrn 1.841
_exptl_crystal_description tablet
_exptl_crystal_F_000 1040
_exptl_crystal_size_max 0.377
_exptl_crystal_size_mid 0.268
_exptl_crystal_size_min 0.086
_refine_diff_density_max 0.992
_refine_diff_density_min -1.378
_refine_diff_density_rms 0.107
_refine_ls_extinction_method none
_refine_ls_goodness_of_fit_ref 1.150
_refine_ls_hydrogen_treatment constr
_refine_ls_matrix_type full
_refine_ls_number_parameters 262
_refine_ls_number_reflns 7402
_refine_ls_number_restraints 0
_refine_ls_restrained_S_all 1.150
_refine_ls_R_factor_all 0.0393
_refine_ls_R_factor_gt 0.0335
_refine_ls_shift/su_max 0.002
_refine_ls_shift/su_mean 0.000
_refine_ls_structure_factor_coef Fsqd
_refine_ls_weighting_details 'w=1/[\s^2^(Fo^2^)+(0.0447P)^2^+1.3269P] where P=(Fo^2^+2Fc^2^)/3'
_refine_ls_weighting_scheme calc
_refine_ls_wR_factor_gt 0.0927
_refine_ls_wR_factor_ref 0.0955
_reflns_Friedel_coverage 0.000
_reflns_number_gt 6346
_reflns_number_total 7402
_reflns_threshold_expression 'I > 2\s(I)'
_cod_data_source_file d4ce01248h2.cif
_cod_data_source_block lh_075_2m_neu
_cod_depositor_comments 'Adding full bibliography for 7250216--7250224.cif.'
_cod_original_sg_symbol_H-M 'P 21/c'
_cod_database_code 7250218
_shelx_shelxl_version_number 2017/1
_shelx_space_group_comment
;
The symmetry employed for this shelxl refinement is uniquely defined
by the following loop, which should always be used as a source of
symmetry information in preference to the above space-group names.
They are only intended as comments.
;
_shelx_estimated_absorpt_t_min 0.545
_shelx_estimated_absorpt_t_max 0.859

loop_
_space_group_symop_operation_xyz
'x, y, z'
'-x, y+1/2, -z+1/2'
'-x, -y, -z'
'x, -y-1/2, z-1/2'

loop_
_atom_site_label
_atom_site_type_symbol
_atom_site_fract_x
_atom_site_fract_y
_atom_site_fract_z
_atom_site_U_iso_or_equiv
_atom_site_adp_type
_atom_site_occupancy
_atom_site_site_symmetry_order
_atom_site_calc_flag
_atom_site_refinement_flags_posn
_atom_site_refinement_flags_adp
_atom_site_refinement_flags_occupancy
_atom_site_disorder_assembly
_atom_site_disorder_group
I1 I 0.57028(2) 0.15468(2) 0.94665(2) 0.02787(5) Uani 1 1 d . . . . .
O1 O 0.3261(2) 0.20173(12) 0.79519(15) 0.0418(4) Uani 1 1 d . . . . .
C1 C 0.4887(2) 0.05156(13) 0.84285(17) 0.0277(4) Uani 1 1 d . . . . .
C2 C 0.3684(2) 0.05796(14) 0.75377(18) 0.0308(4) Uani 1 1 d . . . . .
C3 C 0.3192(3) -0.01809(16) 0.6957(2) 0.0377(5) Uani 1 1 d . . . . .
H3 H 0.234989 -0.017095 0.635597 0.045 Uiso 1 1 calc R U . . .
C4 C 0.3929(3) -0.09548(16) 0.7255(2) 0.0409(5) Uani 1 1 d . . . . .
H4 H 0.357218 -0.147181 0.686018 0.049 Uiso 1 1 calc R U . . .
C5 C 0.5165(3) -0.09884(15) 0.8107(2) 0.0363(5) Uani 1 1 d . . . . .
H5 H 0.567153 -0.151917 0.828022 0.044 Uiso 1 1 calc R U . . .
C6 C 0.5676(2) -0.02351(13) 0.87228(17) 0.0297(4) Uani 1 1 d . . . . .
C7 C 0.6967(2) -0.01743(14) 0.96432(18) 0.0308(4) Uani 1 1 d . . . . .
C8 C 0.7926(3) -0.08482(17) 1.0041(2) 0.0427(6) Uani 1 1 d . . . . .
H8 H 0.775055 -0.140759 0.971230 0.051 Uiso 1 1 calc R U . . .
C9 C 0.9122(3) -0.0705(2) 1.0906(3) 0.0518(7) Uani 1 1 d . . . . .
H9 H 0.976933 -0.116658 1.116861 0.062 Uiso 1 1 calc R U . . .
C10 C 0.9394(3) 0.0101(2) 1.1398(3) 0.0511(7) Uani 1 1 d . . . . .
H10 H 1.023125 0.018809 1.199048 0.061 Uiso 1 1 calc R U . . .
C11 C 0.8466(3) 0.07871(18) 1.1044(2) 0.0418(5) Uani 1 1 d . . . . .
H11 H 0.864131 0.134133 1.138635 0.050 Uiso 1 1 calc R U . . .
C12 C 0.7278(2) 0.06284(14) 1.01715(18) 0.0305(4) Uani 1 1 d . . . . .
C13 C 0.2982(3) 0.14397(15) 0.7264(2) 0.0325(4) Uani 1 1 d . . . . .
C14 C 0.1993(2) 0.15918(14) 0.6160(2) 0.0321(4) Uani 1 1 d . . . . .
C15 C 0.0714(3) 0.19950(19) 0.6017(2) 0.0426(6) Uani 1 1 d . . . . .
H15 H 0.046138 0.215576 0.662926 0.051 Uiso 1 1 calc R U . . .
C16 C -0.0182(3) 0.2159(2) 0.4981(3) 0.0493(7) Uani 1 1 d . . . . .
H16 H -0.105882 0.242654 0.488159 0.059 Uiso 1 1 calc R U . . .
C17 C 0.0185(3) 0.19377(19) 0.4088(2) 0.0454(6) Uani 1 1 d . . . . .
H17 H -0.044273 0.204862 0.337790 0.055 Uiso 1 1 calc R U . . .
C18 C 0.1461(3) 0.15559(18) 0.4221(2) 0.0433(6) Uani 1 1 d . . . . .
H18 H 0.172556 0.142375 0.360566 0.052 Uiso 1 1 calc R U . . .
C19 C 0.2352(3) 0.13665(18) 0.5252(2) 0.0375(5) Uani 1 1 d . . . . .
H19 H 0.321345 0.108140 0.534362 0.045 Uiso 1 1 calc R U . . .
S1 S 0.68553(5) 0.31968(3) 1.17784(4) 0.02695(10) Uani 1 1 d . . . . .
F1 F 0.6521(3) 0.48797(13) 1.1595(2) 0.0860(8) Uani 1 1 d . . . . .
F2 F 0.8141(3) 0.43961(14) 1.1063(2) 0.0716(6) Uani 1 1 d . . . . .
F3 F 0.6012(3) 0.4200(2) 1.00930(18) 0.0919(9) Uani 1 1 d . . . . .
O2 O 0.7762(3) 0.33477(16) 1.28632(17) 0.0537(6) Uani 1 1 d . . . . .
O3 O 0.54252(19) 0.30779(13) 1.16772(18) 0.0441(4) Uani 1 1 d . . . . .
O4 O 0.7371(2) 0.25911(13) 1.1163(2) 0.0490(5) Uani 1 1 d . . . . .
C20 C 0.6894(3) 0.42249(18) 1.1106(2) 0.0451(6) Uani 1 1 d . . . . .

loop_
_atom_site_aniso_label
_atom_site_aniso_U_11
_atom_site_aniso_U_22
_atom_site_aniso_U_33
_atom_site_aniso_U_23
_atom_site_aniso_U_13
_atom_site_aniso_U_12
I1 0.03765(8) 0.02222(7) 0.02603(7) 0.00084(4) 0.01362(5) 0.00290(4)
O1 0.0510(10) 0.0365(9) 0.0357(9) -0.0031(7) 0.0114(8) 0.0098(8)
C1 0.0364(10) 0.0230(8) 0.0266(9) 0.0007(7) 0.0142(8) -0.0009(7)
C2 0.0375(10) 0.0273(9) 0.0285(9) 0.0032(7) 0.0124(8) 0.0014(8)
C3 0.0459(13) 0.0330(11) 0.0323(11) -0.0001(9) 0.0105(9) -0.0054(9)
C4 0.0589(16) 0.0257(10) 0.0358(12) -0.0018(8) 0.0128(11) -0.0076(10)
C5 0.0542(14) 0.0229(9) 0.0337(11) 0.0014(8) 0.0171(10) 0.0000(9)
C6 0.0412(11) 0.0229(8) 0.0276(9) 0.0036(7) 0.0150(8) 0.0023(8)
C7 0.0399(11) 0.0249(9) 0.0296(10) 0.0044(7) 0.0140(8) 0.0044(8)
C8 0.0510(14) 0.0315(11) 0.0433(13) 0.0044(10) 0.0125(11) 0.0117(10)
C9 0.0516(16) 0.0421(14) 0.0537(17) 0.0069(12) 0.0066(13) 0.0174(12)
C10 0.0474(15) 0.0468(15) 0.0476(16) 0.0022(12) 0.0003(12) 0.0093(12)
C11 0.0452(13) 0.0374(12) 0.0371(12) -0.0018(10) 0.0061(10) 0.0063(10)
C12 0.0365(10) 0.0261(9) 0.0292(9) 0.0043(7) 0.0112(8) 0.0040(8)
C13 0.0349(11) 0.0322(10) 0.0316(10) 0.0030(8) 0.0125(9) 0.0046(8)
C14 0.0321(10) 0.0311(10) 0.0325(11) 0.0034(8) 0.0098(8) 0.0030(8)
C15 0.0394(12) 0.0471(14) 0.0447(14) 0.0063(11) 0.0185(11) 0.0106(11)
C16 0.0351(12) 0.0549(17) 0.0546(16) 0.0094(13) 0.0104(11) 0.0150(12)
C17 0.0458(14) 0.0431(14) 0.0387(13) 0.0066(11) 0.0023(11) 0.0068(11)
C18 0.0498(15) 0.0456(15) 0.0324(12) 0.0003(10) 0.0107(11) 0.0077(11)
C19 0.0348(11) 0.0415(12) 0.0350(12) 0.0001(9) 0.0100(9) 0.0080(9)
S1 0.0282(2) 0.0240(2) 0.0266(2) -0.00033(17) 0.00646(18) 0.00191(17)
F1 0.143(2) 0.0296(8) 0.121(2) 0.0084(11) 0.0920(19) 0.0206(11)
F2 0.0863(15) 0.0458(10) 0.1075(18) 0.0064(11) 0.0653(14) -0.0094(10)
F3 0.112(2) 0.108(2) 0.0479(12) 0.0427(13) 0.0164(12) 0.0235(16)
O2 0.0518(12) 0.0670(14) 0.0312(10) 0.0063(9) -0.0011(9) -0.0019(10)
O3 0.0341(9) 0.0405(10) 0.0598(12) -0.0029(9) 0.0183(8) -0.0014(7)
O4 0.0540(11) 0.0338(9) 0.0682(14) -0.0154(9) 0.0324(10) -0.0002(8)
C20 0.0625(17) 0.0337(12) 0.0475(14) 0.0115(10) 0.0296(13) 0.0105(11)

loop_
_atom_type_symbol
_atom_type_description
_atom_type_scat_dispersion_real
_atom_type_scat_dispersion_imag
_atom_type_scat_source
C C 0.0033 0.0016 'International Tables Vol C Tables 4.2.6.8 and 6.1.1.4'
H H 0.0000 0.0000 'International Tables Vol C Tables 4.2.6.8 and 6.1.1.4'
F F 0.0171 0.0103 'International Tables Vol C Tables 4.2.6.8 and 6.1.1.4'
I I -0.4742 1.8119 'International Tables Vol C Tables 4.2.6.8 and 6.1.1.4'
O O 0.0106 0.0060 'International Tables Vol C Tables 4.2.6.8 and 6.1.1.4'
S S 0.1246 0.1234 'International Tables Vol C Tables 4.2.6.8 and 6.1.1.4'

loop_
_geom_angle_atom_site_label_1
_geom_angle_atom_site_label_2
_geom_angle_atom_site_label_3
_geom_angle
_geom_angle_site_symmetry_1
_geom_angle_site_symmetry_3
_geom_angle_publ_flag
C1 I1 C12 81.65(9) . . ?
C6 C1 C2 124.2(2) . . ?
C6 C1 I1 112.73(16) . . ?
C2 C1 I1 123.11(16) . . ?
C1 C2 C3 117.1(2) . . ?
C1 C2 C13 119.0(2) . . ?
C3 C2 C13 123.9(2) . . ?
C4 C3 C2 120.2(2) . . ?
C4 C3 H3 119.9 . . ?
C2 C3 H3 119.9 . . ?
C5 C4 C3 121.4(2) . . ?
C5 C4 H4 119.3 . . ?
C3 C4 H4 119.3 . . ?
C4 C5 C6 119.8(2) . . ?
C4 C5 H5 120.1 . . ?
C6 C5 H5 120.1 . . ?
C1 C6 C5 117.2(2) . . ?
C1 C6 C7 117.08(19) . . ?
C5 C6 C7 125.8(2) . . ?
C12 C7 C8 117.0(2) . . ?
C12 C7 C6 117.26(19) . . ?
C8 C7 C6 125.8(2) . . ?
C9 C8 C7 120.3(3) . . ?
C9 C8 H8 119.9 . . ?
C7 C8 H8 119.9 . . ?
C8 C9 C10 120.8(3) . . ?
C8 C9 H9 119.6 . . ?
C10 C9 H9 119.6 . . ?
C9 C10 C11 121.1(3) . . ?
C9 C10 H10 119.4 . . ?
C11 C10 H10 119.4 . . ?
C12 C11 C10 117.0(3) . . ?
C12 C11 H11 121.5 . . ?
C10 C11 H11 121.5 . . ?
C11 C12 C7 123.8(2) . . ?
C11 C12 I1 125.02(18) . . ?
C7 C12 I1 111.15(16) . . ?
O1 C13 C14 121.2(2) . . ?
O1 C13 C2 119.4(2) . . ?
C14 C13 C2 119.4(2) . . ?
C19 C14 C15 119.4(2) . . ?
C19 C14 C13 120.3(2) . . ?
C15 C14 C13 120.2(2) . . ?
C16 C15 C14 119.6(3) . . ?
C16 C15 H15 120.2 . . ?
C14 C15 H15 120.2 . . ?
C17 C16 C15 120.5(3) . . ?
C17 C16 H16 119.7 . . ?
C15 C16 H16 119.7 . . ?
C16 C17 C18 120.3(3) . . ?
C16 C17 H17 119.8 . . ?
C18 C17 H17 119.8 . . ?
C17 C18 C19 119.8(3) . . ?
C17 C18 H18 120.1 . . ?
C19 C18 H18 120.1 . . ?
C18 C19 C14 120.3(2) . . ?
C18 C19 H19 119.9 . . ?
C14 C19 H19 119.9 . . ?
O3 S1 O2 114.46(15) . . ?
O3 S1 O4 114.53(13) . . ?
O2 S1 O4 115.09(15) . . ?
O3 S1 C20 104.58(14) . . ?
O2 S1 C20 103.22(15) . . ?
O4 S1 C20 102.83(14) . . ?
F1 C20 F2 107.8(3) . . ?
F1 C20 F3 107.4(3) . . ?
F2 C20 F3 107.7(3) . . ?
F1 C20 S1 112.0(2) . . ?
F2 C20 S1 111.8(2) . . ?
F3 C20 S1 110.0(2) . . ?

loop_
_geom_bond_atom_site_label_1
_geom_bond_atom_site_label_2
_geom_bond_distance
_geom_bond_site_symmetry_2
_geom_bond_publ_flag
I1 C1 2.069(2) . ?
I1 C12 2.102(2) . ?
O1 C13 1.226(3) . ?
C1 C6 1.383(3) . ?
C1 C2 1.383(3) . ?
C2 C3 1.391(3) . ?
C2 C13 1.486(3) . ?
C3 C4 1.389(4) . ?
C3 H3 0.9500 . ?
C4 C5 1.375(4) . ?
C4 H4 0.9500 . ?
C5 C6 1.405(3) . ?
C5 H5 0.9500 . ?
C6 C7 1.458(3) . ?
C7 C12 1.396(3) . ?
C7 C8 1.398(3) . ?
C8 C9 1.375(4) . ?
C8 H8 0.9500 . ?
C9 C10 1.379(5) . ?
C9 H9 0.9500 . ?
C10 C11 1.386(4) . ?
C10 H10 0.9500 . ?
C11 C12 1.378(4) . ?
C11 H11 0.9500 . ?
C13 C14 1.477(3) . ?
C14 C19 1.394(4) . ?
C14 C15 1.395(3) . ?
C15 C16 1.380(4) . ?
C15 H15 0.9500 . ?
C16 C17 1.379(5) . ?
C16 H16 0.9500 . ?
C17 C18 1.380(4) . ?
C17 H17 0.9500 . ?
C18 C19 1.381(4) . ?
C18 H18 0.9500 . ?
C19 H19 0.9500 . ?
S1 O3 1.426(2) . ?
S1 O2 1.429(2) . ?
S1 O4 1.437(2) . ?
S1 C20 1.813(3) . ?
F1 C20 1.312(3) . ?
F2 C20 1.313(4) . ?
F3 C20 1.329(4) . ?
